data_7220255
loop_
_publ_author_name
'Zhao, Zhen-Xin'
'Li, Yun-Wu'
'Liu, Sui-Jun'
'Wang, Li-Fu'
'Chang, Ze'
'Xu, Jian'
'Zhang, Ying-Hui'

_publ_section_title
;
 Topological modulation of metal--thiadiazole dicarboxylate coordination
 polymers through auxiliary ligand alteration
;
_journal_issue 23
_journal_name_full CrystEngComm
_journal_page_first 4301
_journal_paper_doi 10.1039/C5CE00649J
_journal_volume 17
_journal_year 2015
_chemical_formula_moiety 'C17 H20 Co N4 O8 S'
_chemical_formula_sum 'C17 H20 Co N4 O8 S'
_chemical_formula_weight 499.36
_chemical_name_systematic {[Co(tdzdc)(bpp)(H2O)]?3H2O}n
_space_group_IT_number 9
_symmetry_cell_setting monoclinic
_symmetry_space_group_name_Hall 'C -2yc'
_symmetry_space_group_name_H-M 'C 1 c 1'
_atom_sites_solution_hydrogens geom
_atom_sites_solution_primary direct
_atom_sites_solution_secondary difmap
_audit_creation_method SHELXL-97
_audit_update_record
;
2015-04-27 deposited with the CCDC.
2015-04-29 downloaded from the CCDC.
;
_cell_angle_alpha 90.00
_cell_angle_beta 123.74(3)
_cell_angle_gamma 90.00
_cell_formula_units_Z 4
_cell_length_a 14.944(3)
_cell_length_b 16.940(3)
_cell_length_c 10.384(2)
_cell_measurement_reflns_used 11066
_cell_measurement_temperature 293(2)
_cell_measurement_theta_max 27.5
_cell_measurement_theta_min 3.3
_cell_volume 2186.0(11)
_computing_cell_refinement CrystalClear
_computing_data_collection 'CrystalClear (Rigaku/MSC Inc., 2005)'
_computing_data_reduction CrystalClear
_computing_molecular_graphics 'Bruker SHELXTL'
_computing_publication_material 'Bruker SHELXTL'
_computing_structure_refinement 'SHELXL-97 (Sheldrick, 1997)'
_computing_structure_solution 'SHELXS-97 (Sheldrick, 1990)'
_diffrn_ambient_temperature 293(2)
_diffrn_measured_fraction_theta_full 0.998
_diffrn_measured_fraction_theta_max 0.998
_diffrn_measurement_device_type SCX-MINI
_diffrn_measurement_method \w
_diffrn_radiation_monochromator graphite
_diffrn_radiation_source 'fine-focus sealed tube'
_diffrn_radiation_type MoK\a
_diffrn_radiation_wavelength 0.71073
_diffrn_reflns_av_R_equivalents 0.0341
_diffrn_reflns_av_sigmaI/netI 0.0461
_diffrn_reflns_limit_h_max 17
_diffrn_reflns_limit_h_min -17
_diffrn_reflns_limit_k_max 20
_diffrn_reflns_limit_k_min -20
_diffrn_reflns_limit_l_max 12
_diffrn_reflns_limit_l_min -12
_diffrn_reflns_number 9473
_diffrn_reflns_theta_full 25.01
_diffrn_reflns_theta_max 25.01
_diffrn_reflns_theta_min 3.28
_diffrn_standards_decay_% 0
_diffrn_standards_interval_count 0
_diffrn_standards_interval_time 0
_diffrn_standards_number 0
_exptl_absorpt_coefficient_mu 0.931
_exptl_absorpt_correction_T_max 0.865
_exptl_absorpt_correction_T_min 0.836
_exptl_absorpt_correction_type multi-scan
_exptl_absorpt_process_details CrystalClear
_exptl_crystal_colour scarlet
_exptl_crystal_density_diffrn 1.517
_exptl_crystal_density_method 'not measured'
_exptl_crystal_description block
_exptl_crystal_F_000 1028
_exptl_crystal_size_max 0.20
_exptl_crystal_size_mid 0.18
_exptl_crystal_size_min 0.16
_refine_diff_density_max 0.388
_refine_diff_density_min -0.238
_refine_diff_density_rms 0.057
_refine_ls_abs_structure_details 'Flack H D (1983), Acta Cryst. A39, 876-881'
_refine_ls_abs_structure_Flack 0.004(13)
_refine_ls_extinction_method none
_refine_ls_goodness_of_fit_ref 1.084
_refine_ls_hydrogen_treatment mixed
_refine_ls_matrix_type full
_refine_ls_number_parameters 280
_refine_ls_number_reflns 3858
_refine_ls_number_restraints 2
_refine_ls_restrained_S_all 1.084
_refine_ls_R_factor_all 0.0392
_refine_ls_R_factor_gt 0.0348
_refine_ls_shift/su_max 0.000
_refine_ls_shift/su_mean 0.000
_refine_ls_structure_factor_coef Fsqd
_refine_ls_weighting_details 'calc w=1/[\s^2^(Fo^2^)+(0.0396P)^2^+0.0000P] where P=(Fo^2^+2Fc^2^)/3'
_refine_ls_weighting_scheme calc
_refine_ls_wR_factor_gt 0.0785
_refine_ls_wR_factor_ref 0.0807
_reflns_number_gt 3614
_reflns_number_total 3858
_reflns_threshold_expression >2sigma(I)
_cod_data_source_file c5ce00649j2.cif
_cod_data_source_block 2
_cod_depositor_comments
;
The following automatic conversions were performed:

'_symmetry_cell_setting' value 'Monoclinic' changed to 'monoclinic'
according to
/usr/data/users/saulius/crontab/automatic-downloads/rss-feeds/RSC/lib/dictionaries/cif_core.dic
dictionary named 'cif_core.dic' version 2.4.2 from 2011-04-26.

'_exptl_absorpt_correction_type' value 'Multi-scan' changed to
'multi-scan' according to
/usr/data/users/saulius/crontab/automatic-downloads/rss-feeds/RSC/lib/dictionaries/cif_core.dic
dictionary named 'cif_core.dic' version 2.4.2 from 2011-04-26.

Automatic conversion script
Id: cif_fix_values 3271 2015-04-21 07:52:19Z andrius 

 Adding full bibliography for 7220253--7220257.cif.
;
_cod_original_cell_volume 2185.8(8)
_cod_original_sg_symbol_H-M Cc
_cod_database_code 7220255

loop_
_symmetry_equiv_pos_as_xyz
'x, y, z'
'x, -y, z+1/2'
'x+1/2, y+1/2, z'
'x+1/2, -y+1/2, z+1/2'

loop_
_atom_site_label
_atom_site_type_symbol
_atom_site_fract_x
_atom_site_fract_y
_atom_site_fract_z
_atom_site_U_iso_or_equiv
_atom_site_adp_type
_atom_site_occupancy
_atom_site_symmetry_multiplicity
_atom_site_calc_flag
_atom_site_refinement_flags
Co1 Co 1.15467(3) 0.45180(2) 0.67145(3) 0.02659(12) Uani 1 1 d .
S2 S 1.23788(8) 0.63993(5) 0.60764(10) 0.0380(2) Uani 1 1 d .
O1 O 1.14342(19) 0.49600(14) 0.8530(3) 0.0334(6) Uani 1 1 d .
O4 O 1.18543(19) 0.40243(13) 0.5146(3) 0.0316(5) Uani 1 1 d .
C3 C 1.2417(3) 0.7552(2) 0.9349(4) 0.0352(8) Uani 1 1 d .
C1 C 1.2335(3) 0.69423(19) 0.8189(4) 0.0286(7) Uani 1 1 d .
N3 N 0.9910(2) 0.47417(17) 0.4902(3) 0.0315(7) Uani 1 1 d .
N4 N 1.1113(2) 0.33816(16) 0.7028(3) 0.0299(6) Uani 1 1 d .
N1 N 1.2567(2) 0.71591(17) 0.7175(3) 0.0382(7) Uani 1 1 d .
O5 O 1.3241(2) 0.43577(18) 0.8390(3) 0.0533(8) Uani 1 1 d .
N2 N 1.1992(2) 0.57671(16) 0.6870(3) 0.0288(6) Uani 1 1 d .
C6 C 0.8312(3) 0.5523(2) 0.3531(5) 0.0470(10) Uani 1 1 d .
H6 H 0.7954 0.5976 0.3513 0.056 Uiso 1 1 calc R
C15 C 0.5172(3) 0.7553(2) -0.2229(4) 0.0359(9) Uani 1 1 d .
H15 H 0.4639 0.7507 -0.2031 0.043 Uiso 1 1 calc R
O3 O 1.1585(2) 0.79246(17) 0.8941(3) 0.0528(7) Uani 1 1 d .
C2 C 1.2018(3) 0.61401(18) 0.8032(4) 0.0240(7) Uani 1 1 d .
C7 C 0.7810(3) 0.5009(2) 0.2292(4) 0.0354(8) Uani 1 1 d .
O2 O 1.3320(2) 0.76289(15) 1.0574(3) 0.0473(7) Uani 1 1 d .
C5 C 0.9339(3) 0.5375(2) 0.4798(4) 0.0391(9) Uani 1 1 d .
H5 H 0.9648 0.5731 0.5617 0.047 Uiso 1 1 calc R
C8 C 0.8388(3) 0.4344(2) 0.2407(4) 0.0341(8) Uani 1 1 d .
H8 H 0.8089 0.3976 0.1607 0.041 Uiso 1 1 calc R
C4 C 1.1741(3) 0.56549(19) 0.8983(4) 0.0257(7) Uani 1 1 d .
C12 C 0.5696(3) 0.6117(2) -0.1465(4) 0.0402(9) Uani 1 1 d .
H12A H 0.5514 0.5707 -0.2225 0.048 Uiso 1 1 calc R
H12B H 0.5125 0.6144 -0.1286 0.048 Uiso 1 1 calc R
C13 C 0.5784(3) 0.6899(2) -0.2083(4) 0.0342(8) Uani 1 1 d .
C10 C 0.6711(3) 0.5181(2) 0.0850(5) 0.0461(10) Uani 1 1 d .
H10A H 0.6197 0.5260 0.1131 0.055 Uiso 1 1 calc R
H10B H 0.6474 0.4732 0.0153 0.055 Uiso 1 1 calc R
C9 C 0.9403(3) 0.4228(2) 0.3703(4) 0.0346(8) Uani 1 1 d .
H9 H 0.9765 0.3768 0.3762 0.042 Uiso 1 1 calc R
C11 C 0.6744(3) 0.5912(2) 0.0031(4) 0.0446(10) Uani 1 1 d .
H11A H 0.6963 0.6358 0.0731 0.054 Uiso 1 1 calc R
H11B H 0.7291 0.5837 -0.0187 0.054 Uiso 1 1 calc R
C17 C 1.0359(3) 0.3273(2) 0.7331(4) 0.0355(8) Uani 1 1 d .
H17 H 0.9940 0.3703 0.7241 0.043 Uiso 1 1 calc R
C14 C 0.6538(4) 0.7009(2) -0.2453(5) 0.0473(10) Uani 1 1 d .
H14 H 0.6952 0.6586 -0.2404 0.057 Uiso 1 1 calc R
C16 C 1.1672(3) 0.2742(2) 0.7111(4) 0.0413(10) Uani 1 1 d .
H16 H 1.2176 0.2797 0.6859 0.050 Uiso 1 1 calc R
O1W O 0.4153(3) 0.5350(2) 0.0914(4) 0.0804(12) Uani 1 1 d .
O2W O 0.4440(3) 0.3072(2) 0.8569(4) 0.0935(13) Uani 1 1 d .
O3W O 0.4999(3) 0.6795(2) 0.0869(4) 0.0866(12) Uani 1 1 d .

loop_
_atom_site_aniso_label
_atom_site_aniso_U_11
_atom_site_aniso_U_22
_atom_site_aniso_U_33
_atom_site_aniso_U_23
_atom_site_aniso_U_13
_atom_site_aniso_U_12
Co1 0.0352(2) 0.0232(2) 0.0260(2) 0.0002(2) 0.01986(18) 0.0003(2)
S2 0.0549(6) 0.0363(5) 0.0338(5) 0.0008(4) 0.0316(5) -0.0059(4)
O1 0.0485(15) 0.0287(13) 0.0328(12) -0.0055(11) 0.0287(12) -0.0080(11)
O4 0.0471(14) 0.0262(12) 0.0303(13) 0.0060(11) 0.0269(12) 0.0082(11)
C3 0.047(2) 0.0253(18) 0.035(2) 0.0010(16) 0.024(2) -0.0054(17)
C1 0.0298(18) 0.0269(18) 0.0270(17) -0.0008(15) 0.0144(15) -0.0016(14)
N3 0.0376(16) 0.0265(14) 0.0298(16) -0.0023(14) 0.0183(14) 0.0000(14)
N4 0.0375(16) 0.0274(15) 0.0284(15) 0.0042(12) 0.0205(14) 0.0034(12)
N1 0.0504(18) 0.0326(16) 0.0383(17) 0.0025(14) 0.0288(16) -0.0079(14)
O5 0.0408(15) 0.0520(17) 0.0458(17) -0.0054(15) 0.0108(14) 0.0058(13)
N2 0.0360(14) 0.0248(14) 0.0271(14) 0.0016(13) 0.0184(13) -0.0001(12)
C6 0.051(2) 0.035(2) 0.047(2) 0.0019(19) 0.022(2) 0.0174(18)
C15 0.0270(19) 0.040(2) 0.043(2) 0.0055(17) 0.0209(18) -0.0006(15)
O3 0.0479(17) 0.0511(17) 0.0553(18) -0.0052(14) 0.0260(15) 0.0144(14)
C2 0.0277(16) 0.0235(16) 0.0202(15) -0.0015(14) 0.0129(13) -0.0014(13)
C7 0.039(2) 0.0297(19) 0.036(2) 0.0028(17) 0.0206(17) -0.0036(16)
O2 0.0411(15) 0.0439(16) 0.0380(15) -0.0122(13) 0.0102(13) -0.0022(13)
C5 0.042(2) 0.0332(19) 0.035(2) -0.0067(17) 0.0176(18) 0.0061(16)
C8 0.039(2) 0.0285(18) 0.0315(19) -0.0048(16) 0.0175(17) -0.0051(15)
C4 0.0307(17) 0.0232(18) 0.0257(18) 0.0001(15) 0.0172(15) 0.0020(13)
C12 0.047(2) 0.0308(19) 0.041(2) 0.0049(18) 0.0234(19) -0.0048(17)
C13 0.039(2) 0.0268(18) 0.0300(18) 0.0007(15) 0.0153(16) -0.0032(15)
C10 0.042(2) 0.036(2) 0.050(2) 0.0068(19) 0.019(2) 0.0001(17)
C9 0.043(2) 0.0247(17) 0.042(2) 0.0010(16) 0.0272(18) 0.0040(15)
C11 0.046(2) 0.034(2) 0.044(2) 0.0088(18) 0.0194(19) -0.0005(17)
C17 0.034(2) 0.0309(19) 0.043(2) 0.0061(17) 0.0226(18) 0.0065(15)
C14 0.063(3) 0.030(2) 0.069(3) 0.009(2) 0.049(2) 0.0129(18)
C16 0.051(2) 0.0368(19) 0.054(3) 0.0075(18) 0.040(2) 0.0053(19)
O1W 0.065(2) 0.076(2) 0.060(2) -0.0174(18) 0.0099(17) 0.0220(17)
O2W 0.063(2) 0.124(3) 0.079(2) -0.032(2) 0.0306(19) 0.025(2)
O3W 0.066(2) 0.114(3) 0.078(2) -0.037(2) 0.039(2) -0.001(2)

loop_
_atom_type_symbol
_atom_type_description
_atom_type_scat_dispersion_real
_atom_type_scat_dispersion_imag
_atom_type_scat_source
C C 0.0033 0.0016 'International Tables Vol C Tables 4.2.6.8 and 6.1.1.4'
H H 0.0000 0.0000 'International Tables Vol C Tables 4.2.6.8 and 6.1.1.4'
N N 0.0061 0.0033 'International Tables Vol C Tables 4.2.6.8 and 6.1.1.4'
O O 0.0106 0.0060 'International Tables Vol C Tables 4.2.6.8 and 6.1.1.4'
S S 0.1246 0.1234 'International Tables Vol C Tables 4.2.6.8 and 6.1.1.4'
Co Co 0.3494 0.9721 'International Tables Vol C Tables 4.2.6.8 and 6.1.1.4'

loop_
_geom_angle_atom_site_label_1
_geom_angle_atom_site_label_2
_geom_angle_atom_site_label_3
_geom_angle
_geom_angle_site_symmetry_1
_geom_angle_site_symmetry_3
O4 Co1 N4 88.56(10) . .
O4 Co1 O1 172.56(10) . .
N4 Co1 O1 90.11(10) . .
O4 Co1 N3 91.38(11) . .
N4 Co1 N3 89.91(11) . .
O1 Co1 N3 95.94(10) . .
O4 Co1 O5 84.85(11) . .
N4 Co1 O5 94.84(11) . .
O1 Co1 O5 87.97(12) . .
N3 Co1 O5 173.85(13) . .
O4 Co1 N2 104.66(10) . .
N4 Co1 N2 166.46(10) . .
O1 Co1 N2 76.40(10) . .
N3 Co1 N2 92.63(11) . .
O5 Co1 N2 83.65(11) . .
N1 S2 N2 97.76(15) . .
C4 O1 Co1 118.1(2) . .
C4 O4 Co1 127.5(2) 2_564 .
O3 C3 O2 127.4(3) . .
O3 C3 C1 116.4(3) . .
O2 C3 C1 116.1(3) . .
N1 C1 C2 113.0(3) . .
N1 C1 C3 119.4(3) . .
C2 C1 C3 127.6(3) . .
C5 N3 C9 115.8(3) . .
C5 N3 Co1 125.5(2) . .
C9 N3 Co1 118.6(2) . .
C17 N4 C16 116.6(3) . .
C17 N4 Co1 122.1(2) . .
C16 N4 Co1 120.8(2) . .
C1 N1 S2 108.4(2) . .
C2 N2 S2 107.6(2) . .
C2 N2 Co1 112.1(2) . .
S2 N2 Co1 140.25(17) . .
C7 C6 C5 121.0(3) . .
C17 C15 C13 119.8(3) 3_454 .
N2 C2 C1 113.3(3) . .
N2 C2 C4 116.7(3) . .
C1 C2 C4 130.0(3) . .
C6 C7 C8 116.3(3) . .
C6 C7 C10 122.1(3) . .
C8 C7 C10 121.6(3) . .
N3 C5 C6 123.0(3) . .
C9 C8 C7 119.9(3) . .
O4 C4 O1 126.5(3) 2_565 .
O4 C4 C2 117.2(3) 2_565 .
O1 C4 C2 116.2(3) . .
C13 C12 C11 110.7(3) . .
C14 C13 C15 116.6(3) . .
C14 C13 C12 120.7(3) . .
C15 C13 C12 122.6(3) . .
C7 C10 C11 110.9(3) . .
N3 C9 C8 124.0(3) . .
C12 C11 C10 115.2(3) . .
N4 C17 C15 123.3(3) . 3_546
C16 C14 C13 120.1(4) 3_454 .
N4 C16 C14 123.5(4) . 3_546

loop_
_geom_bond_atom_site_label_1
_geom_bond_atom_site_label_2
_geom_bond_distance
_geom_bond_site_symmetry_2
Co1 O4 2.097(2) .
Co1 N4 2.113(3) .
Co1 O1 2.120(2) .
Co1 N3 2.134(3) .
Co1 O5 2.149(3) .
Co1 N2 2.197(3) .
S2 N1 1.638(3) .
S2 N2 1.640(3) .
O1 C4 1.256(4) .
O4 C4 1.247(4) 2_564
C3 O3 1.241(4) .
C3 O2 1.245(4) .
C3 C1 1.538(5) .
C1 N1 1.330(4) .
C1 C2 1.418(5) .
N3 C5 1.337(5) .
N3 C9 1.355(5) .
N4 C17 1.340(4) .
N4 C16 1.342(4) .
N2 C2 1.343(4) .
C6 C7 1.380(5) .
C6 C5 1.380(6) .
C15 C17 1.384(5) 3_454
C15 C13 1.391(5) .
C2 C4 1.508(4) .
C7 C8 1.385(5) .
C7 C10 1.514(5) .
C8 C9 1.372(5) .
C4 O4 1.247(4) 2_565
C12 C13 1.509(5) .
C12 C11 1.511(5) .
C13 C14 1.390(5) .
C10 C11 1.519(5) .
C17 C15 1.384(5) 3_546
C14 C16 1.374(5) 3_454
C16 C14 1.374(5) 3_546
